data_4502528
loop_
_publ_author_name
'Zhang, Jian-Yong'
'Cheng, Ai-Ling'
'Sun, Qian'
'Yue, Qi'
'Gao, En-Qing'

_publ_section_title
;
 Syntheses, Structures, and Properties of Honeycomb and Square Grid
 Coordination Polymers with In Situ Formed
 5-(2&#x2032;-Pyrimidyl)tetrazolate
;
_journal_issue 7
_journal_name_full 'Crystal Growth &amp; Design'
_journal_page_first 2908
_journal_paper_doi 10.1021/cg9013398
_journal_volume 10
_journal_year 2010
_chemical_formula_sum 'C10 H6 N12 Zn'
_chemical_formula_weight 359.64
_chemical_name_systematic
; 
 ? 
;
_space_group_IT_number 61
_symmetry_cell_setting orthorhombic
_symmetry_space_group_name_Hall '-P 2ac 2ab'
_symmetry_space_group_name_H-M 'P b c a'
_atom_sites_solution_hydrogens geom
_atom_sites_solution_primary direct
_atom_sites_solution_secondary difmap
_audit_creation_method SHELXL-97
_cell_angle_alpha 90.00
_cell_angle_beta 90.00
_cell_angle_gamma 90.00
_cell_formula_units_Z 4
_cell_length_a 8.3400(8)
_cell_length_b 9.4598(9)
_cell_length_c 17.8056(17)
_cell_measurement_reflns_used 2120
_cell_measurement_temperature 293(2)
_cell_measurement_theta_max 26.91
_cell_measurement_theta_min 2.29
_cell_volume 1404.8(2)
_computing_cell_refinement 'Bruker SMART'
_computing_data_collection 'Bruker SMART'
_computing_data_reduction 'Bruker SAINT'
_computing_molecular_graphics 'Bruker SHELXTL'
_computing_publication_material 'Bruker SHELXTL'
_computing_structure_refinement 'Bruker SHELXTL'
_computing_structure_solution 'Bruker SHELXTL'
_diffrn_ambient_temperature 293(2)
_diffrn_measured_fraction_theta_full 0.999
_diffrn_measured_fraction_theta_max 0.999
_diffrn_measurement_device_type 'CCD area detector'
_diffrn_measurement_method 'phi and omega scans'
_diffrn_radiation_monochromator graphite
_diffrn_radiation_source 'fine-focus sealed tube'
_diffrn_radiation_type MoK\a
_diffrn_radiation_wavelength 0.71073
_diffrn_reflns_av_R_equivalents 0.0336
_diffrn_reflns_av_sigmaI/netI 0.0263
_diffrn_reflns_limit_h_max 10
_diffrn_reflns_limit_h_min -10
_diffrn_reflns_limit_k_max 9
_diffrn_reflns_limit_k_min -12
_diffrn_reflns_limit_l_max 18
_diffrn_reflns_limit_l_min -23
_diffrn_reflns_number 8097
_diffrn_reflns_theta_full 27.48
_diffrn_reflns_theta_max 27.48
_diffrn_reflns_theta_min 2.29
_exptl_absorpt_coefficient_mu 1.769
_exptl_absorpt_correction_T_max 0.7186
_exptl_absorpt_correction_T_min 0.6189
_exptl_absorpt_correction_type multi-scan
_exptl_absorpt_process_details SADABS
_exptl_crystal_colour colorless
_exptl_crystal_density_diffrn 1.700
_exptl_crystal_density_method 'not measured'
_exptl_crystal_description rhombic-shaped
_exptl_crystal_F_000 720
_exptl_crystal_size_max 0.30
_exptl_crystal_size_mid 0.20
_exptl_crystal_size_min 0.20
_refine_diff_density_max 0.270
_refine_diff_density_min -0.441
_refine_diff_density_rms 0.061
_refine_ls_extinction_method none
_refine_ls_goodness_of_fit_ref 1.027
_refine_ls_hydrogen_treatment constr
_refine_ls_matrix_type full
_refine_ls_number_parameters 106
_refine_ls_number_reflns 1614
_refine_ls_number_restraints 0
_refine_ls_restrained_S_all 1.027
_refine_ls_R_factor_all 0.0453
_refine_ls_R_factor_gt 0.0284
_refine_ls_shift/su_max 0.000
_refine_ls_shift/su_mean 0.000
_refine_ls_structure_factor_coef Fsqd
_refine_ls_weighting_details 'calc w=1/[\s^2^(Fo^2^)+(0.0400P)^2^+0.3282P] where P=(Fo^2^+2Fc^2^)/3'
_refine_ls_weighting_scheme calc
_refine_ls_wR_factor_gt 0.0712
_refine_ls_wR_factor_ref 0.0801
_reflns_number_gt 1164
_reflns_number_total 1614
_reflns_threshold_expression >2sigma(I)
_cod_data_source_file cg9013398_si_002.cif
_cod_data_source_block 2
_cod_depositor_comments
;
The following automatic conversions were performed:

'_symmetry_cell_setting' value 'Orthorhombic' changed to
'orthorhombic' according to
/home/saulius/struct/CIF-dictionaries/cif_core.dic dictionary named
'cif_core.dic' version 2.4.2 from 2011-04-26.

Automatic conversion script
Id: cif_fix_values 1715 2011-07-08 13:25:40Z adriana 
;
_cod_original_sg_symbol_H-M Pbca
_cod_database_code 4502528

loop_
_symmetry_equiv_pos_as_xyz
'x, y, z'
'-x+1/2, -y, z+1/2'
'-x, y+1/2, -z+1/2'
'x+1/2, -y+1/2, -z'
'-x, -y, -z'
'x-1/2, y, -z-1/2'
'x, -y-1/2, z-1/2'
'-x-1/2, y-1/2, z'

loop_
_atom_site_label
_atom_site_type_symbol
_atom_site_fract_x
_atom_site_fract_y
_atom_site_fract_z
_atom_site_U_iso_or_equiv
_atom_site_adp_type
_atom_site_occupancy
_atom_site_symmetry_multiplicity
_atom_site_calc_flag
_atom_site_refinement_flags
Zn1 Zn -1.0000 0.5000 0.0000 0.02412(13) Uani 1 2 d S
C1 C -0.9674(2) 0.6638(2) 0.14196(12) 0.0290(5) Uani 1 1 d .
C2 C -1.0741(4) 0.6476(3) 0.25768(14) 0.0526(7) Uani 1 1 d .
H2A H -1.0868 0.6823 0.3062 0.063 Uiso 1 1 calc R
C3 C -1.1528(3) 0.5259(3) 0.23842(14) 0.0468(7) Uani 1 1 d .
H3A H -1.2161 0.4776 0.2729 0.056 Uiso 1 1 calc R
C4 C -1.1347(3) 0.4783(2) 0.16641(13) 0.0371(6) Uani 1 1 d .
H4A H -1.1882 0.3969 0.1512 0.045 Uiso 1 1 calc R
C5 C -0.8631(2) 0.7316(2) 0.08640(11) 0.0272(4) Uani 1 1 d .
N1 N -0.8535(2) 0.67910(18) 0.01695(9) 0.0278(4) Uani 1 1 d .
N2 N -0.74847(19) 0.75967(17) -0.01969(11) 0.0315(4) Uani 1 1 d .
N3 N -0.6975(2) 0.85716(18) 0.02776(10) 0.0311(4) Uani 1 1 d .
N4 N -0.7671(2) 0.84260(19) 0.09541(9) 0.0331(4) Uani 1 1 d .
N5 N -1.0415(2) 0.54680(19) 0.11756(10) 0.0274(4) Uani 1 1 d .
N6 N -0.9798(2) 0.7189(2) 0.21035(11) 0.0461(5) Uani 1 1 d .

loop_
_atom_site_aniso_label
_atom_site_aniso_U_11
_atom_site_aniso_U_22
_atom_site_aniso_U_33
_atom_site_aniso_U_23
_atom_site_aniso_U_13
_atom_site_aniso_U_12
Zn1 0.0263(2) 0.01978(19) 0.0263(2) -0.00218(12) -0.00014(13) -0.00125(13)
C1 0.0287(11) 0.0291(11) 0.0292(11) -0.0024(8) 0.0028(8) -0.0014(9)
C2 0.0657(18) 0.0587(17) 0.0333(13) -0.0067(12) 0.0183(12) -0.0054(15)
C3 0.0552(17) 0.0436(15) 0.0418(14) 0.0085(11) 0.0217(12) -0.0002(12)
C4 0.0416(14) 0.0288(12) 0.0410(13) 0.0053(9) 0.0102(11) -0.0039(10)
C5 0.0291(10) 0.0254(11) 0.0270(11) -0.0027(8) 0.0006(8) -0.0027(9)
N1 0.0302(9) 0.0254(9) 0.0278(9) -0.0031(7) 0.0037(7) -0.0057(8)
N2 0.0338(10) 0.0277(10) 0.0330(9) -0.0036(7) 0.0045(8) -0.0094(9)
N3 0.0331(10) 0.0275(9) 0.0328(10) -0.0042(8) 0.0039(8) -0.0066(8)
N4 0.0361(10) 0.0328(10) 0.0306(10) -0.0059(7) 0.0045(8) -0.0084(8)
N5 0.0283(9) 0.0234(9) 0.0304(9) 0.0012(7) 0.0043(8) 0.0018(7)
N6 0.0561(13) 0.0497(13) 0.0325(11) -0.0103(9) 0.0124(9) -0.0130(10)

loop_
_atom_type_symbol
_atom_type_description
_atom_type_scat_dispersion_real
_atom_type_scat_dispersion_imag
_atom_type_scat_source
C C 0.0033 0.0016 'International Tables Vol C Tables 4.2.6.8 and 6.1.1.4'
H H 0.0000 0.0000 'International Tables Vol C Tables 4.2.6.8 and 6.1.1.4'
N N 0.0061 0.0033 'International Tables Vol C Tables 4.2.6.8 and 6.1.1.4'
Zn Zn 0.2839 1.4301 'International Tables Vol C Tables 4.2.6.8 and 6.1.1.4'

loop_
_geom_angle_atom_site_label_1
_geom_angle_atom_site_label_2
_geom_angle_atom_site_label_3
_geom_angle
_geom_angle_site_symmetry_1
_geom_angle_site_symmetry_3
N1 Zn1 N1 180.00(9) . 5_365
N1 Zn1 N5 102.11(7) . 5_365
N1 Zn1 N5 77.89(6) 5_365 5_365
N1 Zn1 N5 77.89(6) . .
N1 Zn1 N5 102.11(6) 5_365 .
N5 Zn1 N5 180.0 5_365 .
N1 Zn1 N3 91.59(7) . 8_455
N1 Zn1 N3 88.41(7) 5_365 8_455
N5 Zn1 N3 88.39(7) 5_365 8_455
N5 Zn1 N3 91.61(7) . 8_455
N1 Zn1 N3 88.41(7) . 4_465
N1 Zn1 N3 91.59(7) 5_365 4_465
N5 Zn1 N3 91.61(7) 5_365 4_465
N5 Zn1 N3 88.39(7) . 4_465
N3 Zn1 N3 180.00(11) 8_455 4_465
N6 C1 N5 125.8(2) . .
N6 C1 C5 119.60(19) . .
N5 C1 C5 114.60(18) . .
N6 C2 C3 123.3(2) . .
N6 C2 H2A 118.4 . .
C3 C2 H2A 118.4 . .
C4 C3 C2 117.3(2) . .
C4 C3 H3A 121.3 . .
C2 C3 H3A 121.3 . .
N5 C4 C3 121.0(2) . .
N5 C4 H4A 119.5 . .
C3 C4 H4A 119.5 . .
N4 C5 N1 111.67(17) . .
N4 C5 C1 128.42(18) . .
N1 C5 C1 119.89(18) . .
N2 N1 C5 106.27(16) . .
N2 N1 Zn1 140.37(13) . .
C5 N1 Zn1 113.35(13) . .
N3 N2 N1 107.34(17) . .
N2 N3 N4 111.26(16) . .
N2 N3 Zn1 121.95(13) . 4_565
N4 N3 Zn1 126.23(13) . 4_565
C5 N4 N3 103.46(16) . .
C4 N5 C1 117.30(19) . .
C4 N5 Zn1 128.54(16) . .
C1 N5 Zn1 114.10(13) . .
C1 N6 C2 115.2(2) . .

loop_
_geom_bond_atom_site_label_1
_geom_bond_atom_site_label_2
_geom_bond_distance
_geom_bond_site_symmetry_2
Zn1 N1 2.1105(17) .
Zn1 N1 2.1105(17) 5_365
Zn1 N5 2.1673(17) 5_365
Zn1 N5 2.1673(17) .
Zn1 N3 2.1870(17) 8_455
Zn1 N3 2.1870(17) 4_465
C1 N6 1.329(3) .
C1 N5 1.340(3) .
C1 C5 1.465(3) .
C2 N6 1.335(3) .
C2 C3 1.369(4) .
C2 H2A 0.9300 .
C3 C4 1.368(3) .
C3 H3A 0.9300 .
C4 N5 1.335(3) .
C4 H4A 0.9300 .
C5 N4 1.330(3) .
C5 N1 1.335(2) .
N1 N2 1.332(2) .
N2 N3 1.321(2) .
N3 N4 1.344(2) .
N3 Zn1 2.1870(17) 4_565
